data_4023317
loop_
_publ_author_name
'Francesca Cardona'
'Daniela Lalli'
'Cristina Faggi'
'Andrea Goti'
'Alberto Brandi'

_publ_contact_author_address
;
CRIST
Dipartimento di Chimica
Universit%a degli Studi di Firenze
Via della Lastruccia 3
50019 Sesto Fiorentino
Firenze Italy
;
_publ_contact_author_email cristina.faggi@unifi.it
_publ_contact_author_name 'Cristina Faggi'
_publ_section_title
;
 Quasienantiomeric Levoglucosenone and Isolevoglucosenone
 Allow the Parallel Kinetic Resolution of a Racemic Nitrone
;
_journal_name_full 'Journal of Organic Chemistry'
_journal_page_first 1999
_journal_page_last 2002
_journal_paper_doi 10.1021/jo702403b
_journal_volume 73
_journal_year 2008
_chemical_absolute_configuration rm
_chemical_formula_moiety 'C14 H21 N O5'
_chemical_formula_sum 'C14 H21 N O5'
_chemical_formula_weight 283.32
_chemical_name_systematic
;
 ?
;
_space_group_IT_number 19
_symmetry_cell_setting orthorhombic
_symmetry_space_group_name_Hall 'P 2ac 2ab'
_symmetry_space_group_name_H-M 'P 21 21 21'
_atom_sites_solution_hydrogens geom
_atom_sites_solution_primary direct
_atom_sites_solution_secondary difmap
_audit_creation_method SHELXL-97
_audit_update_record
;
2007-10-10 # Formatted by publCIF
;
_cell_angle_alpha 90.000(4)
_cell_angle_beta 90.000(4)
_cell_angle_gamma 90.000(6)
_cell_formula_units_Z 4
_cell_length_a 7.3360(10)
_cell_length_b 8.9940(10)
_cell_length_c 22.1750(10)
_cell_measurement_reflns_used 30
_cell_measurement_temperature 293(2)
_cell_measurement_theta_max 22.36
_cell_measurement_theta_min 9.97
_cell_volume 1463.1(3)
_computing_cell_refinement 'Siemens P4'
_computing_data_collection 'Siemens P4'
_computing_data_reduction 'Siemens P4'
_computing_molecular_graphics Ortep3
_computing_publication_material Ciftab
_computing_structure_refinement 'SHELXL-97 (Sheldrick, 1997)'
_computing_structure_solution 'Sir97 (Altomare, 1997)'
_diffrn_ambient_temperature 293(2)
_diffrn_measured_fraction_theta_full 0.926
_diffrn_measured_fraction_theta_max 0.926
_diffrn_measurement_device_type 'Siemens P4'
_diffrn_measurement_method 'profile data from theta\2theta scan'
_diffrn_radiation_monochromator graphite
_diffrn_radiation_source 'fine-focus sealed tube'
_diffrn_radiation_type CuK\a
_diffrn_radiation_wavelength 1.54178
_diffrn_reflns_av_R_equivalents 0.0504
_diffrn_reflns_av_sigmaI/netI 0.0298
_diffrn_reflns_limit_h_max 1
_diffrn_reflns_limit_h_min -8
_diffrn_reflns_limit_k_max 10
_diffrn_reflns_limit_k_min -1
_diffrn_reflns_limit_l_max 1
_diffrn_reflns_limit_l_min -25
_diffrn_reflns_number 1876
_diffrn_reflns_theta_full 64.43
_diffrn_reflns_theta_max 64.43
_diffrn_reflns_theta_min 3.99
_diffrn_standards_decay_% 50
_diffrn_standards_interval_count 200
_diffrn_standards_number 3
_exptl_absorpt_coefficient_mu 0.811
_exptl_absorpt_correction_T_max 0.8926
_exptl_absorpt_correction_T_min 0.8298
_exptl_absorpt_correction_type none
_exptl_crystal_colour colourless
_exptl_crystal_density_diffrn 1.286
_exptl_crystal_density_method 'not measured'
_exptl_crystal_description prismatic
_exptl_crystal_F_000 608
_exptl_crystal_size_max 0.25
_exptl_crystal_size_mid 0.21
_exptl_crystal_size_min 0.14
_refine_diff_density_max 0.323
_refine_diff_density_min -0.206
_refine_diff_density_rms 0.051
_refine_ls_abs_structure_details 'Flack H D (1983), Acta Cryst. A39, 876-881'
_refine_ls_abs_structure_Flack -0.6(4)
_refine_ls_extinction_coef 0.030(2)
_refine_ls_extinction_expression Fc^*^=kFc[1+0.001xFc^2^\l^3^/sin(2\q)]^-1/4^
_refine_ls_extinction_method SHELXL
_refine_ls_goodness_of_fit_ref 1.086
_refine_ls_hydrogen_treatment mixed
_refine_ls_matrix_type full
_refine_ls_number_parameters 207
_refine_ls_number_reflns 1702
_refine_ls_number_restraints 0
_refine_ls_restrained_S_all 1.086
_refine_ls_R_factor_all 0.0473
_refine_ls_R_factor_gt 0.0465
_refine_ls_shift/su_max 0.001
_refine_ls_shift/su_mean 0.000
_refine_ls_structure_factor_coef Fsqd
_refine_ls_weighting_details 'calc w=1/[\s^2^(Fo^2^)+(0.0869P)^2^+0.3390P] where P=(Fo^2^+2Fc^2^)/3'
_refine_ls_weighting_scheme calc
_refine_ls_wR_factor_gt 0.1304
_refine_ls_wR_factor_ref 0.1318
_reflns_number_gt 1667
_reflns_number_total 1702
_reflns_threshold_expression >2sigma(I)
_cod_data_source_file jo702403b-File003.cif
_cod_data_source_block Compound9
_cod_depositor_comments
;
The following automatic conversions were performed:
'_symmetry_cell_setting' value 'Orthorhombic' changed to 'orthorhombic'
according to '/home/saulius/struct/CIF-dictionaries/cif_core.dic'
dictionary named 'cif_core.dic' version 2.4.1 from 2010-06-29.

Automatic conversion script
Id: cif_fix_enum 1527 2010-12-29 10:47:43Z saulius 
;
_cod_database_code 4023317

loop_
_symmetry_equiv_pos_as_xyz
'x, y, z'
'-x+1/2, -y, z+1/2'
'x+1/2, -y+1/2, -z'
'-x, y+1/2, -z+1/2'

loop_
_atom_site_label
_atom_site_type_symbol
_atom_site_fract_x
_atom_site_fract_y
_atom_site_fract_z
_atom_site_U_iso_or_equiv
_atom_site_adp_type
_atom_site_occupancy
_atom_site_symmetry_multiplicity
_atom_site_calc_flag
_atom_site_refinement_flags
_atom_site_disorder_assembly
_atom_site_disorder_group
N1 N 0.6640(3) 0.0444(2) 0.61365(11) 0.0455(6) Uani 1 1 d . . .
O1 O 0.3712(4) 0.3937(3) 0.71625(11) 0.0696(7) Uani 1 1 d . . .
O2 O 0.1395(3) 0.1528(2) 0.62285(9) 0.0529(6) Uani 1 1 d . . .
O3 O 0.0524(3) 0.1617(3) 0.72073(9) 0.0628(6) Uani 1 1 d . . .
O4 O 0.4767(3) -0.0084(2) 0.60245(8) 0.0497(5) Uani 1 1 d . . .
O5 O 0.7610(3) 0.40889(19) 0.60408(10) 0.0532(6) Uani 1 1 d . . .
C1 C 0.1368(4) 0.2446(4) 0.67450(13) 0.0511(7) Uani 1 1 d . . .
H1 H 0.067(5) 0.355(4) 0.6673(15) 0.065(10) Uiso 1 1 d . . .
C2 C 0.3308(4) 0.2754(3) 0.69396(11) 0.0451(7) Uani 1 1 d . . .
C3 C 0.4672(4) 0.1507(3) 0.68686(11) 0.0402(6) Uani 1 1 d . . .
H3 H 0.514(4) 0.126(3) 0.7262(12) 0.038(7) Uiso 1 1 d . . .
C4 C 0.3899(4) 0.0060(3) 0.65935(12) 0.0453(7) Uani 1 1 d . . .
H4 H 0.413(5) -0.076(4) 0.6866(15) 0.062(10) Uiso 1 1 d . . .
C5 C 0.1870(4) 0.0099(3) 0.64792(14) 0.0499(7) Uani 1 1 d . . .
H5 H 0.140(5) -0.059(4) 0.6197(15) 0.056(9) Uiso 1 1 d . . .
C6 C 0.0734(5) 0.0071(4) 0.70541(16) 0.0639(9) Uani 1 1 d . . .
H6A H -0.0441 -0.0393 0.6983 0.109(4) Uiso 1 1 calc R . .
H6B H 0.1360 -0.0465 0.7372 0.109(4) Uiso 1 1 calc R . .
C1' C 0.6303(4) 0.1884(3) 0.64487(11) 0.0395(6) Uani 1 1 d . . .
H1' H 0.749(4) 0.211(3) 0.6703(12) 0.033(6) Uiso 1 1 d . . .
C2' C 0.6083(4) 0.3111(3) 0.59564(11) 0.0412(6) Uani 1 1 d . . .
H2' H 0.490(4) 0.365(3) 0.5969(13) 0.040(7) Uiso 1 1 d . . .
C3' C 0.6231(4) 0.2251(3) 0.53613(12) 0.0483(7) Uani 1 1 d . . .
H3'A H 0.5034 0.1995 0.5207 0.109(4) Uiso 1 1 calc R . .
H3'B H 0.6877 0.2827 0.5059 0.109(4) Uiso 1 1 calc R . .
C4' C 0.7294(5) 0.0871(3) 0.55333(13) 0.0510(7) Uani 1 1 d . . .
H4'A H 0.7073 0.0078 0.5246 0.109(4) Uiso 1 1 calc R . .
H4'B H 0.8591 0.1081 0.5543 0.109(4) Uiso 1 1 calc R . .
C7 C 0.7378(6) 0.5656(3) 0.59154(14) 0.0609(9) Uani 1 1 d . . .
C8 C 0.6749(8) 0.5926(4) 0.52829(19) 0.0929(15) Uani 1 1 d . . .
H8A H 0.7574 0.5455 0.5006 0.109(4) Uiso 1 1 calc R . .
H8B H 0.6721 0.6976 0.5206 0.109(4) Uiso 1 1 calc R . .
H8C H 0.5549 0.5520 0.5231 0.109(4) Uiso 1 1 calc R . .
C9 C 0.6252(10) 0.6349(5) 0.6384(2) 0.126(3) Uani 1 1 d . . .
H9A H 0.6751 0.6124 0.6774 0.109(4) Uiso 1 1 calc R . .
H9B H 0.5031 0.5970 0.6359 0.109(4) Uiso 1 1 calc R . .
H9C H 0.6237 0.7407 0.6326 0.109(4) Uiso 1 1 calc R . .
C10 C 0.9305(9) 0.6255(5) 0.5982(2) 0.1074(18) Uani 1 1 d . . .
H10A H 0.9722 0.6091 0.6387 0.109(4) Uiso 1 1 calc R . .
H10B H 0.9312 0.7302 0.5897 0.109(4) Uiso 1 1 calc R . .
H10C H 1.0097 0.5751 0.5705 0.109(4) Uiso 1 1 calc R . .

loop_
_atom_site_aniso_label
_atom_site_aniso_U_11
_atom_site_aniso_U_22
_atom_site_aniso_U_33
_atom_site_aniso_U_23
_atom_site_aniso_U_13
_atom_site_aniso_U_12
N1 0.0435(13) 0.0407(11) 0.0523(12) -0.0005(10) -0.0023(11) 0.0031(11)
O1 0.0747(16) 0.0574(13) 0.0769(14) -0.0284(11) 0.0122(13) -0.0098(13)
O2 0.0534(12) 0.0572(11) 0.0482(10) 0.0039(9) -0.0130(10) -0.0012(11)
O3 0.0579(13) 0.0694(14) 0.0611(11) 0.0010(11) 0.0158(11) -0.0077(13)
O4 0.0550(11) 0.0424(9) 0.0517(10) -0.0074(9) 0.0034(10) -0.0077(10)
O5 0.0641(13) 0.0331(9) 0.0625(11) 0.0010(9) -0.0027(12) -0.0044(10)
C1 0.0453(16) 0.0531(16) 0.0548(15) 0.0028(13) 0.0004(14) 0.0021(16)
C2 0.0494(16) 0.0461(14) 0.0399(12) -0.0001(11) 0.0064(12) -0.0030(14)
C3 0.0420(15) 0.0411(13) 0.0377(11) 0.0030(11) -0.0052(12) -0.0032(13)
C4 0.0538(17) 0.0326(12) 0.0496(13) 0.0051(12) -0.0014(14) -0.0019(14)
C5 0.0520(17) 0.0449(14) 0.0528(15) 0.0021(13) -0.0063(14) -0.0108(15)
C6 0.058(2) 0.0619(18) 0.0719(19) 0.0115(16) 0.0082(17) -0.0080(19)
C1' 0.0408(14) 0.0351(12) 0.0425(12) 0.0013(10) -0.0046(12) 0.0022(13)
C2' 0.0420(15) 0.0401(13) 0.0416(12) 0.0024(11) 0.0008(12) 0.0016(13)
C3' 0.0571(17) 0.0451(14) 0.0428(13) -0.0003(11) -0.0014(13) -0.0021(15)
C4' 0.0500(16) 0.0506(15) 0.0525(15) -0.0069(13) 0.0049(14) 0.0011(15)
C7 0.102(3) 0.0307(13) 0.0506(15) 0.0040(11) 0.0069(19) -0.0034(17)
C8 0.149(4) 0.0542(18) 0.076(2) 0.0225(17) -0.032(3) -0.017(3)
C9 0.232(8) 0.0439(17) 0.103(3) 0.0017(19) 0.065(4) 0.026(3)
C10 0.151(5) 0.055(2) 0.116(3) 0.013(2) -0.013(4) -0.043(3)

loop_
_atom_type_symbol
_atom_type_description
_atom_type_scat_dispersion_real
_atom_type_scat_dispersion_imag
_atom_type_scat_source
C C 0.0181 0.0091 'International Tables Vol C Tables 4.2.6.8 and 6.1.1.4'
H H 0.0000 0.0000 'International Tables Vol C Tables 4.2.6.8 and 6.1.1.4'
N N 0.0311 0.0180 'International Tables Vol C Tables 4.2.6.8 and 6.1.1.4'
O O 0.0492 0.0322 'International Tables Vol C Tables 4.2.6.8 and 6.1.1.4'

loop_
_geom_angle_atom_site_label_1
_geom_angle_atom_site_label_2
_geom_angle_atom_site_label_3
_geom_angle
_geom_angle_site_symmetry_1
_geom_angle_site_symmetry_3
_geom_angle_publ_flag
C4' N1 O4 103.6(2) . . ?
C4' N1 C1' 104.5(2) . . ?
O4 N1 C1' 101.8(2) . . ?
C1 O2 C5 102.2(2) . . ?
C1 O3 C6 107.0(2) . . ?
C4 O4 N1 103.83(19) . . ?
C2' O5 C7 118.7(3) . . ?
O3 C1 O2 106.6(2) . . ?
O3 C1 C2 107.6(2) . . ?
O2 C1 C2 109.0(2) . . ?
O3 C1 H1 111.6(19) . . ?
O2 C1 H1 113.9(18) . . ?
C2 C1 H1 108(2) . . ?
O1 C2 C3 122.2(3) . . ?
O1 C2 C1 120.5(3) . . ?
C3 C2 C1 117.2(3) . . ?
C2 C3 C4 115.0(2) . . ?
C2 C3 C1' 114.2(2) . . ?
C4 C3 C1' 103.3(2) . . ?
C2 C3 H3 108.2(17) . . ?
C4 C3 H3 107.1(18) . . ?
C1' C3 H3 108.5(17) . . ?
O4 C4 C5 107.2(2) . . ?
O4 C4 C3 105.2(2) . . ?
C5 C4 C3 114.1(2) . . ?
O4 C4 H4 114(2) . . ?
C5 C4 H4 107(2) . . ?
C3 C4 H4 109(2) . . ?
O2 C5 C4 108.9(2) . . ?
O2 C5 C6 101.9(3) . . ?
C4 C5 C6 113.5(3) . . ?
O2 C5 H5 104(2) . . ?
C4 C5 H5 117(2) . . ?
C6 C5 H5 110(2) . . ?
O3 C6 C5 103.8(2) . . ?
O3 C6 H6A 111.0 . . ?
C5 C6 H6A 111.0 . . ?
O3 C6 H6B 111.0 . . ?
C5 C6 H6B 111.0 . . ?
H6A C6 H6B 109.0 . . ?
N1 C1' C3 102.5(2) . . ?
N1 C1' C2' 107.9(2) . . ?
C3 C1' C2' 119.6(2) . . ?
N1 C1' H1' 106.1(14) . . ?
C3 C1' H1' 110.8(14) . . ?
C2' C1' H1' 108.9(15) . . ?
O5 C2' C3' 111.5(2) . . ?
O5 C2' C1' 105.2(2) . . ?
C3' C2' C1' 103.8(2) . . ?
O5 C2' H2' 112.5(17) . . ?
C3' C2' H2' 109.2(16) . . ?
C1' C2' H2' 114.3(17) . . ?
C4' C3' C2' 103.5(2) . . ?
C4' C3' H3'A 111.1 . . ?
C2' C3' H3'A 111.1 . . ?
C4' C3' H3'B 111.1 . . ?
C2' C3' H3'B 111.1 . . ?
H3'A C3' H3'B 109.0 . . ?
N1 C4' C3' 105.9(2) . . ?
N1 C4' H4'A 110.5 . . ?
C3' C4' H4'A 110.5 . . ?
N1 C4' H4'B 110.5 . . ?
C3' C4' H4'B 110.5 . . ?
H4'A C4' H4'B 108.7 . . ?
O5 C7 C9 110.1(3) . . ?
O5 C7 C8 112.0(3) . . ?
C9 C7 C8 114.9(4) . . ?
O5 C7 C10 102.6(3) . . ?
C9 C7 C10 107.7(4) . . ?
C8 C7 C10 108.7(4) . . ?
C7 C8 H8A 109.5 . . ?
C7 C8 H8B 109.5 . . ?
H8A C8 H8B 109.5 . . ?
C7 C8 H8C 109.5 . . ?
H8A C8 H8C 109.5 . . ?
H8B C8 H8C 109.5 . . ?
C7 C9 H9A 109.5 . . ?
C7 C9 H9B 109.5 . . ?
H9A C9 H9B 109.5 . . ?
C7 C9 H9C 109.5 . . ?
H9A C9 H9C 109.5 . . ?
H9B C9 H9C 109.5 . . ?
C7 C10 H10A 109.5 . . ?
C7 C10 H10B 109.5 . . ?
H10A C10 H10B 109.5 . . ?
C7 C10 H10C 109.5 . . ?
H10A C10 H10C 109.5 . . ?
H10B C10 H10C 109.5 . . ?

loop_
_geom_bond_atom_site_label_1
_geom_bond_atom_site_label_2
_geom_bond_distance
_geom_bond_site_symmetry_2
_geom_bond_publ_flag
N1 C4' 1.472(4) . ?
N1 O4 1.475(3) . ?
N1 C1' 1.489(3) . ?
O1 C2 1.210(4) . ?
O2 C1 1.412(4) . ?
O2 C5 1.443(4) . ?
O3 C1 1.411(4) . ?
O3 C6 1.440(5) . ?
O4 C4 1.419(3) . ?
O5 C2' 1.436(3) . ?
O5 C7 1.447(3) . ?
C1 C2 1.512(4) . ?
C1 H1 1.12(4) . ?
C2 C3 1.511(4) . ?
C3 C4 1.546(4) . ?
C3 C1' 1.553(4) . ?
C3 H3 0.96(3) . ?
C4 C5 1.510(5) . ?
C4 H4 0.97(4) . ?
C5 C6 1.523(5) . ?
C5 H5 0.95(4) . ?
C6 H6A 0.9700 . ?
C6 H6B 0.9700 . ?
C1' C2' 1.560(4) . ?
C1' H1' 1.05(3) . ?
C2' C3' 1.533(4) . ?
C2' H2' 1.00(3) . ?
C3' C4' 1.515(4) . ?
C3' H3'A 0.9700 . ?
C3' H3'B 0.9700 . ?
C4' H4'A 0.9700 . ?
C4' H4'B 0.9700 . ?
C7 C9 1.466(6) . ?
C7 C8 1.496(5) . ?
C7 C10 1.520(7) . ?
C8 H8A 0.9600 . ?
C8 H8B 0.9600 . ?
C8 H8C 0.9600 . ?
C9 H9A 0.9600 . ?
C9 H9B 0.9600 . ?
C9 H9C 0.9600 . ?
C10 H10A 0.9600 . ?
C10 H10B 0.9600 . ?
C10 H10C 0.9600 . ?

loop_
_cod_related_entry_id
_cod_related_entry_database
_cod_related_entry_code
1 ChemSpider 30658649
